data_7052005
loop_
_publ_author_name
'Takamizawa, Satoshi'
'Kohbara, Masa-aki'
'Akatsuka, Takamasa'
'Miyake, Ryosuke'

_publ_section_title
;
 Gas-adsorbing ability of tris-ethylenediamine metal complexes (M =
 Co(iii), Cr(iii), Rh(iii), Ir(iii)) as transformable ionic single
 crystal hosts
;
_journal_issue 10
_journal_name_full 'New Journal of Chemistry'
_journal_page_first 1782
_journal_paper_doi 10.1039/b806467a
_journal_volume 32
_journal_year 2008
_chemical_formula_moiety 'C6 H24 Cr N6, 3Cl, 3.72(H2 O)'
_chemical_formula_sum 'C6 H31.44 Cl3 Cr N6 O3.72'
_chemical_formula_weight 405.67
_chemical_name_systematic ?
_space_group_IT_number 165
_symmetry_cell_setting trigonal
_symmetry_space_group_name_Hall '-P 3 2"c'
_symmetry_space_group_name_H-M 'P -3 c 1'
_atom_sites_solution_hydrogens geom
_atom_sites_solution_primary direct
_atom_sites_solution_secondary difmap
_audit_creation_method SHELXL-97
_cell_angle_alpha 90.00
_cell_angle_beta 90.00
_cell_angle_gamma 120.00
_cell_formula_units_Z 4
_cell_length_a 11.4609(3)
_cell_length_b 11.4609(3)
_cell_length_c 15.4443(9)
_cell_measurement_temperature 90
_cell_volume 1756.86(12)
_computing_cell_refinement 'Bruker SMART'
_computing_data_collection 'Bruker APEX2'
_computing_data_reduction 'Bruker SAINT'
_computing_molecular_graphics 'Bruker SHELXTL'
_computing_publication_material 'Bruker SHELXTL'
_computing_structure_refinement 'SHELXL-97 (Sheldrick, 1997)'
_computing_structure_solution 'SHELXS-97 (Sheldrick, 1990)'
_diffrn_ambient_temperature 90
_diffrn_detector_area_resol_mean 8.366
_diffrn_measured_fraction_theta_full 1.000
_diffrn_measured_fraction_theta_max 1.000
_diffrn_measurement_device_type 'CCD area detector'
_diffrn_measurement_method 'phi and omega scans'
_diffrn_radiation_monochromator graphite
_diffrn_radiation_source 'fine-focus sealed tube'
_diffrn_radiation_type MoK\a
_diffrn_radiation_wavelength 0.71073
_diffrn_reflns_av_R_equivalents 0.0296
_diffrn_reflns_av_sigmaI/netI 0.0179
_diffrn_reflns_limit_h_max 15
_diffrn_reflns_limit_h_min -11
_diffrn_reflns_limit_k_max 12
_diffrn_reflns_limit_k_min -15
_diffrn_reflns_limit_l_max 20
_diffrn_reflns_limit_l_min -20
_diffrn_reflns_number 12196
_diffrn_reflns_theta_full 28.27
_diffrn_reflns_theta_max 28.27
_diffrn_reflns_theta_min 2.05
_exptl_absorpt_coefficient_mu 1.126
_exptl_absorpt_correction_T_max 0.8230
_exptl_absorpt_correction_T_min 0.7288
_exptl_absorpt_correction_type empirical
_exptl_absorpt_process_details
;
'SADABS; Sheldrick 1996'
;
_exptl_crystal_colour yellow
_exptl_crystal_density_diffrn 1.522
_exptl_crystal_density_method 'not measured'
_exptl_crystal_description plate
_exptl_crystal_F_000 836
_exptl_crystal_size_max 0.30
_exptl_crystal_size_mid 0.28
_exptl_crystal_size_min 0.18
_refine_diff_density_max 1.585
_refine_diff_density_min -1.079
_refine_diff_density_rms 0.218
_refine_ls_extinction_method none
_refine_ls_goodness_of_fit_ref 1.178
_refine_ls_hydrogen_treatment constr
_refine_ls_matrix_type full
_refine_ls_number_parameters 71
_refine_ls_number_reflns 1467
_refine_ls_number_restraints 0
_refine_ls_restrained_S_all 1.178
_refine_ls_R_factor_all 0.0429
_refine_ls_R_factor_gt 0.0396
_refine_ls_shift/su_max 0.000
_refine_ls_shift/su_mean 0.000
_refine_ls_structure_factor_coef Fsqd
_refine_ls_weighting_details 'calc w=1/[\s^2^(Fo^2^)+(0.0708P)^2^+1.5619P] where P=(Fo^2^+2Fc^2^)/3'
_refine_ls_weighting_scheme calc
_refine_ls_wR_factor_gt 0.1260
_refine_ls_wR_factor_ref 0.1288
_reflns_number_gt 1347
_reflns_number_total 1467
_reflns_threshold_expression >2sigma(I)
_cod_data_source_file b806467a.txt
_cod_data_source_block 51030a1
_cod_depositor_comments
;
The following automatic conversions were performed:
'_symmetry_cell_setting' value 'Trigonal' changed to 'trigonal' according
to '/home/saulius/struct/CIF-dictionaries/cif_core.dic' dictionary named
'cif_core.dic' version 2.4.1 from 2010-06-29.

Automatic conversion script
Id: cif_fix_enum 1527 2010-12-29 10:47:43Z saulius 
;
_cod_database_code 7052005

loop_
_symmetry_equiv_pos_as_xyz
'x, y, z'
'-y, x-y, z'
'-x+y, -x, z'
'y, x, -z+1/2'
'x-y, -y, -z+1/2'
'-x, -x+y, -z+1/2'
'-x, -y, -z'
'y, -x+y, -z'
'x-y, x, -z'
'-y, -x, z-1/2'
'-x+y, y, z-1/2'
'x, x-y, z-1/2'

loop_
_atom_site_label
_atom_site_type_symbol
_atom_site_fract_x
_atom_site_fract_y
_atom_site_fract_z
_atom_site_U_iso_or_equiv
_atom_site_adp_type
_atom_site_occupancy
_atom_site_symmetry_multiplicity
_atom_site_calc_flag
_atom_site_refinement_flags
_atom_site_disorder_assembly
_atom_site_disorder_group
C1 C 0.3812(3) 0.2113(3) 0.07543(14) 0.0286(5) Uani 1 1 d . . .
H1A H 0.2974 0.1290 0.0578 0.027(7) Uiso 1 1 calc R . .
H1B H 0.3809 0.2903 0.0497 0.035(8) Uiso 1 1 calc R . .
C2 C 0.3885(3) 0.2231(3) 0.17311(14) 0.0290(5) Uani 1 1 d . . .
H2A H 0.3146 0.2358 0.1954 0.041(9) Uiso 1 1 calc R . .
H2B H 0.3802 0.1405 0.1993 0.038(8) Uiso 1 1 calc R . .
Cl1 Cl 0.49205(6) 0.10140(6) 0.37658(3) 0.0286(2) Uani 1 1 d . . .
N1 N 0.5010(2) 0.2046(2) 0.04467(12) 0.0253(4) Uani 1 1 d . . .
H1C H 0.5175 0.2297 -0.0126 0.039(9) Uiso 1 1 calc R . .
H1D H 0.4851 0.1178 0.0494 0.032(8) Uiso 1 1 calc R . .
N2 N 0.5211(2) 0.3415(2) 0.19484(12) 0.0265(4) Uani 1 1 d . . .
H2C H 0.5397 0.3400 0.2526 0.033(8) Uiso 1 1 calc R . .
H2D H 0.5200 0.4199 0.1838 0.029(8) Uiso 1 1 calc R . .
O1S O 0.1063(3) 0.2171(4) 0.12549(19) 0.0688(14) Uani 0.907(12) 1 d P . .
O2S O 0.0000 0.0000 0.0000 0.176(7) Uani 1 6 d S . .
O3S O 0.0000 0.0000 0.2500 0.142(5) Uani 1 6 d S . .
Cr1 Cr 0.6667 0.3333 0.11945(3) 0.0212(2) Uani 1 3 d S . .

loop_
_atom_site_aniso_label
_atom_site_aniso_U_11
_atom_site_aniso_U_22
_atom_site_aniso_U_33
_atom_site_aniso_U_23
_atom_site_aniso_U_13
_atom_site_aniso_U_12
C1 0.0304(12) 0.0422(14) 0.0144(10) -0.0024(9) -0.0010(9) 0.0191(11)
C2 0.0327(12) 0.0405(13) 0.0130(10) -0.0008(9) 0.0027(9) 0.0177(11)
Cl1 0.0421(4) 0.0289(3) 0.0118(3) -0.00140(18) 0.0011(2) 0.0155(3)
N1 0.0328(11) 0.0332(11) 0.0102(8) -0.0009(7) -0.0001(7) 0.0167(9)
N2 0.0348(11) 0.0355(11) 0.0102(8) -0.0024(7) 0.0002(7) 0.0183(9)
O1S 0.070(2) 0.110(3) 0.052(2) 0.0091(18) 0.0011(15) 0.064(2)
O2S 0.256(11) 0.256(11) 0.016(3) 0.000 0.000 0.128(5)
O3S 0.203(8) 0.203(8) 0.020(3) 0.000 0.000 0.102(4)
Cr1 0.0284(3) 0.0284(3) 0.0067(3) 0.000 0.000 0.01420(13)

loop_
_atom_type_symbol
_atom_type_description
_atom_type_scat_dispersion_real
_atom_type_scat_dispersion_imag
_atom_type_scat_source
C C 0.0033 0.0016 'International Tables Vol C Tables 4.2.6.8 and 6.1.1.4'
H H 0.0000 0.0000 'International Tables Vol C Tables 4.2.6.8 and 6.1.1.4'
N N 0.0061 0.0033 'International Tables Vol C Tables 4.2.6.8 and 6.1.1.4'
O O 0.0106 0.0060 'International Tables Vol C Tables 4.2.6.8 and 6.1.1.4'
Cl Cl 0.1484 0.1585 'International Tables Vol C Tables 4.2.6.8 and 6.1.1.4'
Cr Cr 0.3209 0.6236 'International Tables Vol C Tables 4.2.6.8 and 6.1.1.4'

loop_
_geom_angle_atom_site_label_1
_geom_angle_atom_site_label_2
_geom_angle_atom_site_label_3
_geom_angle
_geom_angle_site_symmetry_1
_geom_angle_site_symmetry_3
_geom_angle_publ_flag
N1 C1 C2 108.13(19) . . ?
N1 C1 H1A 110.1 . . ?
C2 C1 H1A 110.1 . . ?
N1 C1 H1B 110.1 . . ?
C2 C1 H1B 110.1 . . ?
H1A C1 H1B 108.4 . . ?
N2 C2 C1 107.0(2) . . ?
N2 C2 H2A 110.3 . . ?
C1 C2 H2A 110.3 . . ?
N2 C2 H2B 110.3 . . ?
C1 C2 H2B 110.3 . . ?
H2A C2 H2B 108.6 . . ?
C1 N1 Cr1 108.93(14) . . ?
C1 N1 H1C 109.9 . . ?
Cr1 N1 H1C 109.9 . . ?
C1 N1 H1D 109.9 . . ?
Cr1 N1 H1D 109.9 . . ?
H1C N1 H1D 108.3 . . ?
C2 N2 Cr1 108.09(14) . . ?
C2 N2 H2C 110.1 . . ?
Cr1 N2 H2C 110.1 . . ?
C2 N2 H2D 110.1 . . ?
Cr1 N2 H2D 110.1 . . ?
H2C N2 H2D 108.4 . . ?
N2 Cr1 N2 91.59(8) 2_655 3_665 ?
N2 Cr1 N2 91.59(8) 2_655 . ?
N2 Cr1 N2 91.59(8) 3_665 . ?
N2 Cr1 N1 82.76(8) 2_655 2_655 ?
N2 Cr1 N1 94.10(8) 3_665 2_655 ?
N2 Cr1 N1 172.08(8) . 2_655 ?
N2 Cr1 N1 94.10(8) 2_655 . ?
N2 Cr1 N1 172.08(8) 3_665 . ?
N2 Cr1 N1 82.76(8) . . ?
N1 Cr1 N1 92.08(7) 2_655 . ?
N2 Cr1 N1 172.08(8) 2_655 3_665 ?
N2 Cr1 N1 82.76(8) 3_665 3_665 ?
N2 Cr1 N1 94.10(8) . 3_665 ?
N1 Cr1 N1 92.08(7) 2_655 3_665 ?
N1 Cr1 N1 92.08(7) . 3_665 ?

loop_
_geom_bond_atom_site_label_1
_geom_bond_atom_site_label_2
_geom_bond_distance
_geom_bond_site_symmetry_2
_geom_bond_publ_flag
C1 N1 1.491(3) . ?
C1 C2 1.513(3) . ?
C1 H1A 0.9900 . ?
C1 H1B 0.9900 . ?
C2 N2 1.483(3) . ?
C2 H2A 0.9900 . ?
C2 H2B 0.9900 . ?
N1 Cr1 2.077(2) . ?
N1 H1C 0.9200 . ?
N1 H1D 0.9200 . ?
N2 Cr1 2.075(2) . ?
N2 H2C 0.9200 . ?
N2 H2D 0.9200 . ?
Cr1 N2 2.075(2) 2_655 ?
Cr1 N2 2.075(2) 3_665 ?
Cr1 N1 2.077(2) 2_655 ?
Cr1 N1 2.077(2) 3_665 ?

loop_
_geom_torsion_atom_site_label_1
_geom_torsion_atom_site_label_2
_geom_torsion_atom_site_label_3
_geom_torsion_atom_site_label_4
_geom_torsion
_geom_torsion_site_symmetry_1
_geom_torsion_site_symmetry_2
_geom_torsion_site_symmetry_3
_geom_torsion_site_symmetry_4
_geom_torsion_publ_flag
N1 C1 C2 N2 55.1(3) . . . . ?
C2 C1 N1 Cr1 -37.9(2) . . . . ?
C1 C2 N2 Cr1 -44.8(2) . . . . ?
C2 N2 Cr1 N2 -74.78(19) . . . 2_655 ?
C2 N2 Cr1 N2 -166.41(15) . . . 3_665 ?
C2 N2 Cr1 N1 -30.5(6) . . . 2_655 ?
C2 N2 Cr1 N1 19.15(15) . . . . ?
C2 N2 Cr1 N1 110.73(16) . . . 3_665 ?
C1 N1 Cr1 N2 101.62(16) . . . 2_655 ?
C1 N1 Cr1 N2 -34.2(6) . . . 3_665 ?
C1 N1 Cr1 N2 10.54(16) . . . . ?
C1 N1 Cr1 N1 -175.49(16) . . . 2_655 ?
C1 N1 Cr1 N1 -83.33(19) . . . 3_665 ?
